data_4330405
loop_
_publ_author_name
'Hiroaki Iguchi'
'Shinya Takaishi'
'Brian K. Breedlove'
'Masahiro Yamashita'
'Hiroyuki Matsuzaki'
'Hiroshi Okamoto'

_publ_section_title
;
 Controlling the Electronic States and Physical Properties of MMX-Type
 Diplatinum-Iodide Chain Complexes via Binary Countercations
;
_journal_name_full 'Inorganic Chemistry'
_journal_page_first 9967
_journal_page_last 9977
_journal_paper_doi 10.1021/ic301469u
_journal_volume 51
_journal_year 2012
_chemical_formula_sum 'C3 H27 Cl I N2 O24 P8 Pt2 Rb2'
_chemical_formula_weight 1446.50
_chemical_name_systematic
; 
 ? 
;
_space_group_IT_number 104
_symmetry_cell_setting tetragonal
_symmetry_space_group_name_Hall 'P 4 -2n'
_symmetry_space_group_name_H-M 'P 4 n c'
_atom_sites_solution_primary direct
_atom_sites_solution_secondary difmap
_audit_creation_method SHELXL-97
_cell_angle_alpha 90.00
_cell_angle_beta 90.00
_cell_angle_gamma 90.00
_cell_formula_units_Z 4
_cell_length_a 13.5401(16)
_cell_length_b 13.5401(16)
_cell_length_c 17.555(3)
_cell_measurement_temperature 250(2)
_cell_volume 3218.4(8)
_computing_cell_refinement 'Bruker SAINT'
_computing_data_collection 'Bruker SMART 1000'
_computing_data_reduction 'Bruker SAINT'
_computing_structure_refinement 'SHELXL-97 (Sheldrick, 1997)'
_computing_structure_solution 'SHELXS-97 (Sheldrick, 1990)'
_diffrn_ambient_temperature 250(2)
_diffrn_measured_fraction_theta_full 0.999
_diffrn_measured_fraction_theta_max 0.999
_diffrn_measurement_device_type 'Bruker SMART 1000'
_diffrn_radiation_monochromator graphite
_diffrn_radiation_source 'fine-focus sealed tube'
_diffrn_radiation_type MoK\a
_diffrn_radiation_wavelength 0.71073
_diffrn_reflns_av_R_equivalents 0.0614
_diffrn_reflns_av_sigmaI/netI 0.0557
_diffrn_reflns_limit_h_max 18
_diffrn_reflns_limit_h_min -19
_diffrn_reflns_limit_k_max 19
_diffrn_reflns_limit_k_min -18
_diffrn_reflns_limit_l_max 24
_diffrn_reflns_limit_l_min -24
_diffrn_reflns_number 36166
_diffrn_reflns_theta_full 30.04
_diffrn_reflns_theta_max 30.04
_diffrn_reflns_theta_min 1.90
_exptl_absorpt_coefficient_mu 13.217
_exptl_absorpt_correction_T_max 0.523752
_exptl_absorpt_correction_T_min 0.425366
_exptl_absorpt_correction_type empirical
_exptl_absorpt_process_details 'SADABS, (Bruker)'
_exptl_crystal_colour brown
_exptl_crystal_density_diffrn 2.929
_exptl_crystal_description prism
_exptl_crystal_F_000 2576
_exptl_crystal_size_max 0.07
_exptl_crystal_size_mid 0.07
_exptl_crystal_size_min 0.05
_refine_diff_density_max 1.516
_refine_diff_density_min -1.487
_refine_diff_density_rms 0.156
_refine_ls_abs_structure_details 'Flack H D (1983), Acta Cryst. A39, 876-881'
_refine_ls_abs_structure_Flack 0.142(9)
_refine_ls_extinction_method none
_refine_ls_goodness_of_fit_ref 0.831
_refine_ls_hydrogen_treatment undef
_refine_ls_matrix_type full
_refine_ls_number_parameters 204
_refine_ls_number_reflns 4721
_refine_ls_number_restraints 1
_refine_ls_restrained_S_all 0.831
_refine_ls_R_factor_all 0.0588
_refine_ls_R_factor_gt 0.0309
_refine_ls_shift/su_max 0.005
_refine_ls_shift/su_mean 0.000
_refine_ls_structure_factor_coef Fsqd
_refine_ls_weighting_details 'calc w=1/[\s^2^(Fo^2^)+(0.0163P)^2^+0.0000P] where P=(Fo^2^+2Fc^2^)/3'
_refine_ls_weighting_scheme calc
_refine_ls_wR_factor_gt 0.0534
_refine_ls_wR_factor_ref 0.0588
_reflns_number_gt 3037
_reflns_number_total 4721
_reflns_threshold_expression >2sigma(I)
_cod_data_source_file ic301469u_si_001_07.cif
_cod_data_source_block Rb3_4H2O
_cod_database_code 4330405

loop_
_symmetry_equiv_pos_as_xyz
'x, y, z'
'-x, -y, z'
'-y, x, z'
'y, -x, z'
'-x+1/2, y+1/2, z+1/2'
'x+1/2, -y+1/2, z+1/2'
'y+1/2, x+1/2, z+1/2'
'-y+1/2, -x+1/2, z+1/2'

loop_
_atom_site_label
_atom_site_type_symbol
_atom_site_fract_x
_atom_site_fract_y
_atom_site_fract_z
_atom_site_U_iso_or_equiv
_atom_site_adp_type
_atom_site_occupancy
_atom_site_symmetry_multiplicity
_atom_site_calc_flag
_atom_site_refinement_flags
I1 I 0.5000 0.5000 0.15041(8) 0.0305(3) Uani 1 4 d S
Pt1 Pt 0.5000 0.5000 0.32241(3) 0.01486(19) Uani 1 4 d S
Pt2 Pt 0.5000 0.5000 0.48661(4) 0.01451(17) Uani 1 4 d S
I2 I 0.5000 0.5000 0.67666(7) 0.0304(3) Uani 1 4 d S
Pt3 Pt 0.5000 0.5000 0.83705(3) 0.01606(18) Uani 1 4 d S
Pt4 Pt 0.5000 0.5000 0.99358(4) 0.01585(15) Uani 1 4 d S
P1 P 0.6568(2) 0.42830(19) 0.32028(15) 0.0196(5) Uani 1 1 d .
P2 P 0.63661(18) 0.39673(18) 0.48715(17) 0.0193(5) Uani 1 1 d .
P3 P 0.6283(2) 0.3843(2) 0.83481(13) 0.0216(5) Uani 1 1 d .
P4 P 0.65074(19) 0.41455(19) 0.99891(18) 0.0242(6) Uani 1 1 d .
O1 O 0.6611(6) 0.3271(6) 0.2760(4) 0.0318(15) Uani 1 1 d .
O2 O 0.7419(5) 0.4896(6) 0.2906(3) 0.0300(15) Uani 1 1 d .
O3 O 0.6910(5) 0.3979(5) 0.4050(4) 0.0325(17) Uani 1 1 d .
O4 O 0.6192(5) 0.2902(5) 0.5085(4) 0.0251(16) Uani 1 1 d .
O5 O 0.7236(5) 0.4343(6) 0.5409(4) 0.0300(17) Uani 1 1 d .
O6 O 0.6015(5) 0.2804(5) 0.8116(4) 0.0285(17) Uani 1 1 d .
O7 O 0.7179(5) 0.4171(5) 0.7833(4) 0.0256(17) Uani 1 1 d .
O8 O 0.6808(5) 0.3744(6) 0.9165(4) 0.041(2) Uani 1 1 d .
O9 O 0.6444(6) 0.3175(6) 1.0464(4) 0.042(2) Uani 1 1 d .
O10 O 0.7380(5) 0.4724(6) 1.0277(4) 0.037(2) Uani 1 1 d .
Rb1 Rb 0.71302(5) 0.26952(5) 0.65894(8) 0.02966(16) Uani 1 1 d .
O11 O 0.5558(5) 0.1215(4) 0.6390(5) 0.067(3) Uani 1 1 d .
O12 O 0.9313(4) 0.3467(3) 0.6591(5) 0.0383(12) Uani 1 1 d .
Cl1 Cl 0.9572(5) 0.4810(5) 0.8125(3) 0.072(2) Uani 0.50 1 d P
N1 N 0.8873(5) 0.6457(5) 0.8969(6) 0.037(2) Uani 1 1 d .
C1 C 0.9461(12) 0.5732(10) 0.9398(7) 0.090(5) Uani 1 1 d .
C2 C 1.0000 0.5000 0.9060(16) 0.077(5) Uani 1 2 d S

loop_
_atom_site_aniso_label
_atom_site_aniso_U_11
_atom_site_aniso_U_22
_atom_site_aniso_U_33
_atom_site_aniso_U_23
_atom_site_aniso_U_13
_atom_site_aniso_U_12
I1 0.0388(3) 0.0388(3) 0.0140(7) 0.000 0.000 0.000
Pt1 0.0169(2) 0.0169(2) 0.0108(4) 0.000 0.000 0.000
Pt2 0.0160(2) 0.0160(2) 0.0115(4) 0.000 0.000 0.000
I2 0.0389(4) 0.0389(4) 0.0133(6) 0.000 0.000 0.000
Pt3 0.0195(3) 0.0195(3) 0.0092(4) 0.000 0.000 0.000
Pt4 0.0191(2) 0.0191(2) 0.0094(3) 0.000 0.000 0.000
P1 0.0207(14) 0.0224(13) 0.0158(12) -0.0030(10) 0.0006(10) 0.0042(10)
P2 0.0205(12) 0.0218(12) 0.0158(11) 0.0007(10) -0.0030(11) 0.0026(10)
P3 0.0200(15) 0.0278(16) 0.0168(10) -0.0030(11) -0.0009(10) 0.0065(11)
P4 0.0223(13) 0.0327(14) 0.0175(13) -0.0041(12) -0.0044(13) 0.0069(11)
O1 0.027(4) 0.029(4) 0.039(4) -0.012(3) 0.005(3) 0.005(3)
O2 0.024(4) 0.033(4) 0.033(3) -0.002(4) 0.007(3) -0.001(3)
O3 0.027(4) 0.051(4) 0.020(3) 0.009(3) -0.001(3) 0.015(3)
O4 0.027(4) 0.019(3) 0.029(4) 0.001(3) -0.006(3) 0.003(3)
O5 0.022(4) 0.041(5) 0.027(4) -0.002(3) -0.010(3) 0.000(3)
O6 0.031(4) 0.020(4) 0.035(4) -0.001(3) 0.002(3) 0.006(3)
O7 0.029(4) 0.024(4) 0.024(4) -0.004(3) 0.010(3) 0.001(3)
O8 0.038(4) 0.070(5) 0.015(3) -0.004(4) -0.011(3) 0.028(4)
O9 0.045(5) 0.043(5) 0.037(4) 0.021(4) 0.002(3) 0.025(4)
O10 0.021(4) 0.051(5) 0.039(4) -0.012(3) -0.009(3) 0.005(3)
Rb1 0.0342(4) 0.0353(4) 0.0195(3) -0.0006(6) -0.0012(6) 0.0058(3)
O11 0.054(4) 0.046(4) 0.100(9) 0.024(5) 0.002(5) -0.011(3)
O12 0.047(3) 0.033(3) 0.035(3) 0.005(5) 0.003(5) -0.001(3)
Cl1 0.103(5) 0.068(5) 0.043(3) -0.032(3) -0.037(3) 0.049(5)
N1 0.028(4) 0.025(4) 0.060(7) -0.001(4) -0.006(4) 0.006(3)
C1 0.161(15) 0.058(9) 0.051(8) 0.008(6) 0.026(8) 0.048(9)
C2 0.121(18) 0.079(14) 0.030(7) 0.000 0.000 0.062(10)

loop_
_atom_type_symbol
_atom_type_description
_atom_type_scat_dispersion_real
_atom_type_scat_dispersion_imag
_atom_type_scat_source
C C 0.0033 0.0016 'International Tables Vol C Tables 4.2.6.8 and 6.1.1.4'
N N 0.0061 0.0033 'International Tables Vol C Tables 4.2.6.8 and 6.1.1.4'
O O 0.0106 0.0060 'International Tables Vol C Tables 4.2.6.8 and 6.1.1.4'
P P 0.1023 0.0942 'International Tables Vol C Tables 4.2.6.8 and 6.1.1.4'
Cl Cl 0.1484 0.1585 'International Tables Vol C Tables 4.2.6.8 and 6.1.1.4'
Rb Rb -0.9393 2.9676 'International Tables Vol C Tables 4.2.6.8 and 6.1.1.4'
I I -0.4742 1.8119 'International Tables Vol C Tables 4.2.6.8 and 6.1.1.4'
Pt Pt -1.7033 8.3905 'International Tables Vol C Tables 4.2.6.8 and 6.1.1.4'
H H 0.0000 0.0000 'International Tables Vol C Tables 4.2.6.8 and 6.1.1.4'

loop_
_geom_angle_atom_site_label_1
_geom_angle_atom_site_label_2
_geom_angle_atom_site_label_3
_geom_angle
_geom_angle_site_symmetry_1
_geom_angle_site_symmetry_3
Pt4 I1 Pt1 180.0 1_554 .
P1 Pt1 P1 178.16(14) 4_565 3_655
P1 Pt1 P1 89.985(2) 4_565 .
P1 Pt1 P1 89.985(3) 3_655 .
P1 Pt1 P1 89.985(3) 4_565 2_665
P1 Pt1 P1 89.985(2) 3_655 2_665
P1 Pt1 P1 178.16(14) . 2_665
P1 Pt1 Pt2 90.92(7) 4_565 .
P1 Pt1 Pt2 90.92(7) 3_655 .
P1 Pt1 Pt2 90.92(7) . .
P1 Pt1 Pt2 90.92(7) 2_665 .
P1 Pt1 I1 89.08(7) 4_565 .
P1 Pt1 I1 89.08(7) 3_655 .
P1 Pt1 I1 89.08(7) . .
P1 Pt1 I1 89.08(7) 2_665 .
Pt2 Pt1 I1 180.0 . .
P2 Pt2 P2 179.53(15) 4_565 3_655
P2 Pt2 P2 89.999(1) 4_565 .
P2 Pt2 P2 89.999(1) 3_655 .
P2 Pt2 P2 89.999(1) 4_565 2_665
P2 Pt2 P2 89.999(1) 3_655 2_665
P2 Pt2 P2 179.53(15) . 2_665
P2 Pt2 Pt1 90.23(7) 4_565 .
P2 Pt2 Pt1 90.23(7) 3_655 .
P2 Pt2 Pt1 90.23(7) . .
P2 Pt2 Pt1 90.23(7) 2_665 .
Pt3 I2 Rb1 94.187(18) . 4_565
Pt3 I2 Rb1 94.187(18) . 3_655
Rb1 I2 Rb1 171.63(4) 4_565 3_655
Pt3 I2 Rb1 94.187(18) . 2_665
Rb1 I2 Rb1 89.695(3) 4_565 2_665
Rb1 I2 Rb1 89.695(3) 3_655 2_665
Pt3 I2 Rb1 94.187(18) . .
Rb1 I2 Rb1 89.695(3) 4_565 .
Rb1 I2 Rb1 89.695(3) 3_655 .
Rb1 I2 Rb1 171.63(4) 2_665 .
P3 Pt3 P3 178.08(12) 4_565 3_655
P3 Pt3 P3 89.984(3) 4_565 2_665
P3 Pt3 P3 89.984(2) 3_655 2_665
P3 Pt3 P3 89.984(2) 4_565 .
P3 Pt3 P3 89.984(3) 3_655 .
P3 Pt3 P3 178.08(12) 2_665 .
P3 Pt3 Pt4 90.96(6) 4_565 .
P3 Pt3 Pt4 90.96(6) 3_655 .
P3 Pt3 Pt4 90.96(6) 2_665 .
P3 Pt3 Pt4 90.96(6) . .
P3 Pt3 I2 89.04(6) 4_565 .
P3 Pt3 I2 89.04(6) 3_655 .
P3 Pt3 I2 89.04(6) 2_665 .
P3 Pt3 I2 89.04(6) . .
Pt4 Pt3 I2 180.0 . .
P4 Pt4 P4 175.43(16) 3_655 4_565
P4 Pt4 P4 89.909(7) 3_655 .
P4 Pt4 P4 89.909(7) 4_565 .
P4 Pt4 P4 89.909(7) 3_655 2_665
P4 Pt4 P4 89.909(7) 4_565 2_665
P4 Pt4 P4 175.43(16) . 2_665
P4 Pt4 Pt3 92.28(8) 3_655 .
P4 Pt4 Pt3 92.28(8) 4_565 .
P4 Pt4 Pt3 92.28(8) . .
P4 Pt4 Pt3 92.28(8) 2_665 .
P4 Pt4 I1 87.72(8) 3_655 1_556
P4 Pt4 I1 87.72(8) 4_565 1_556
P4 Pt4 I1 87.72(8) . 1_556
P4 Pt4 I1 87.72(8) 2_665 1_556
Pt3 Pt4 I1 180.0 . 1_556
O2 P1 O1 106.2(4) . .
O2 P1 O3 103.8(4) . .
O1 P1 O3 102.8(4) . .
O2 P1 Pt1 118.0(3) . .
O1 P1 Pt1 113.8(3) . .
O3 P1 Pt1 110.7(3) . .
O4 P2 O5 105.9(4) . .
O4 P2 O3 107.5(4) . .
O5 P2 O3 100.8(4) . .
O4 P2 Pt2 116.9(3) . .
O5 P2 Pt2 113.6(3) . .
O3 P2 Pt2 110.7(3) . .
O4 P2 Rb1 51.9(3) . .
O5 P2 Rb1 56.5(3) . .
O3 P2 Rb1 128.0(3) . .
Pt2 P2 Rb1 121.18(10) . .
O6 P3 O7 107.0(4) . .
O6 P3 O8 105.6(4) . .
O7 P3 O8 101.2(4) . .
O6 P3 Pt3 116.8(3) . .
O7 P3 Pt3 113.1(3) . .
O8 P3 Pt3 111.7(3) . .
O6 P3 Rb1 56.6(3) . .
O7 P3 Rb1 52.5(3) . .
O8 P3 Rb1 125.6(3) . .
Pt3 P3 Rb1 122.27(9) . .
O10 P4 O9 107.6(5) . .
O10 P4 O8 106.3(4) . .
O9 P4 O8 102.2(4) . .
O10 P4 Pt4 116.1(3) . .
O9 P4 Pt4 112.9(3) . .
O8 P4 Pt4 110.7(3) . .
P1 O1 Rb1 144.5(4) . 7_544
P1 O3 P2 133.9(4) . .
P2 O4 Rb1 104.3(3) . .
P2 O5 Rb1 97.7(3) . .
P3 O6 Rb1 99.3(3) . .
P3 O7 Rb1 102.5(3) . .
P4 O8 P3 131.8(4) . .
P4 O9 Rb1 136.7(5) . 7_545
O4 Rb1 O11 69.3(2) . .
O4 Rb1 O7 127.38(18) . .
O11 Rb1 O7 124.3(2) . .
O4 Rb1 O1 153.52(19) . 7_545
O11 Rb1 O1 97.0(2) . 7_545
O7 Rb1 O1 79.1(2) . 7_545
O4 Rb1 O9 70.3(2) . 7_544
O11 Rb1 O9 82.9(2) . 7_544
O7 Rb1 O9 150.1(2) . 7_544
O1 Rb1 O9 86.00(14) 7_545 7_544
O4 Rb1 O5 48.75(19) . .
O11 Rb1 O5 116.8(2) . .
O7 Rb1 O5 90.38(14) . .
O1 Rb1 O5 144.1(2) 7_545 .
O9 Rb1 O5 86.7(2) 7_544 .
O4 Rb1 O6 124.38(13) . .
O11 Rb1 O6 77.4(2) . .
O7 Rb1 O6 48.46(18) . .
O1 Rb1 O6 71.04(19) 7_545 .
O9 Rb1 O6 147.3(2) 7_544 .
O5 Rb1 O6 125.43(18) . .
O4 Rb1 O12 112.1(2) . .
O11 Rb1 O12 155.31(16) . .
O7 Rb1 O12 75.7(2) . .
O1 Rb1 O12 70.9(2) 7_545 .
O9 Rb1 O12 75.0(2) 7_544 .
O5 Rb1 O12 73.28(18) . .
O6 Rb1 O12 116.5(2) . .
O4 Rb1 P2 23.80(13) . .
O11 Rb1 P2 91.03(16) . .
O7 Rb1 P2 107.42(15) . .
O1 Rb1 P2 164.24(15) 7_545 .
O9 Rb1 P2 81.56(15) 7_544 .
O5 Rb1 P2 25.80(13) . .
O6 Rb1 P2 124.17(14) . .
O12 Rb1 P2 96.39(15) . .
O4 Rb1 P3 125.73(14) . .
O11 Rb1 P3 99.42(18) . .
O7 Rb1 P3 25.02(14) . .
O1 Rb1 P3 77.73(14) 7_545 .
O9 Rb1 P3 163.72(15) 7_544 .
O5 Rb1 P3 106.20(15) . .
O6 Rb1 P3 24.13(13) . .
O12 Rb1 P3 98.87(16) . .
P2 Rb1 P3 114.38(4) . .
O4 Rb1 I2 72.77(13) . .
O11 Rb1 I2 91.02(12) . .
O7 Rb1 I2 57.79(14) . .
O1 Rb1 I2 131.73(14) 7_545 .
O9 Rb1 I2 142.27(15) 7_544 .
O5 Rb1 I2 62.96(14) . .
O6 Rb1 I2 64.51(12) . .
O12 Rb1 I2 113.19(9) . .
P2 Rb1 I2 61.27(5) . .
P3 Rb1 I2 54.01(4) . .
Cl1 Cl1 C2 68.9(4) 2_765 .
C2 C1 N1 123.4(14) . .
C1 C2 C1 129(2) . 2_765
C1 C2 Cl1 118.4(11) . 2_765
C1 C2 Cl1 109.5(10) 2_765 2_765
C1 C2 Cl1 109.5(10) . .
C1 C2 Cl1 118.4(11) 2_765 .
Cl1 C2 Cl1 42.3(8) 2_765 .

loop_
_geom_bond_atom_site_label_1
_geom_bond_atom_site_label_2
_geom_bond_distance
_geom_bond_site_symmetry_2
I1 Pt4 2.7532(16) 1_554
I1 Pt1 3.0194(15) .
Pt1 P1 2.334(3) 4_565
Pt1 P1 2.334(3) 3_655
Pt1 P1 2.334(3) .
Pt1 P1 2.334(3) 2_665
Pt1 Pt2 2.8825(10) .
Pt2 P2 2.319(3) 4_565
Pt2 P2 2.319(3) 3_655
Pt2 P2 2.319(2) .
Pt2 P2 2.319(2) 2_665
I2 Pt3 2.8155(16) .
I2 Rb1 4.2608(8) 4_565
I2 Rb1 4.2608(8) 3_655
I2 Rb1 4.2608(8) 2_665
I2 Rb1 4.2608(8) .
Pt3 P3 2.339(3) 4_565
Pt3 P3 2.339(3) 3_655
Pt3 P3 2.339(3) 2_665
Pt3 P3 2.339(3) .
Pt3 Pt4 2.7479(10) .
Pt4 P4 2.348(3) 3_655
Pt4 P4 2.348(3) 4_565
Pt4 P4 2.348(3) .
Pt4 P4 2.348(3) 2_665
Pt4 I1 2.7532(16) 1_556
P1 O2 1.513(7) .
P1 O1 1.576(7) .
P1 O3 1.611(8) .
P2 O4 1.509(7) .
P2 O5 1.592(7) .
P2 O3 1.620(8) .
P2 Rb1 3.624(3) .
P3 O6 1.508(7) .
P3 O7 1.577(7) .
P3 O8 1.606(8) .
P3 Rb1 3.642(3) .
P4 O10 1.505(8) .
P4 O9 1.559(8) .
P4 O8 1.598(8) .
O1 Rb1 2.961(6) 7_544
O4 Rb1 2.944(7) .
O5 Rb1 3.049(7) .
O6 Rb1 3.080(7) .
O7 Rb1 2.960(7) .
O9 Rb1 2.962(7) 7_545
Rb1 O11 2.944(6) .
Rb1 O1 2.961(6) 7_545
Rb1 O9 2.962(7) 7_544
Rb1 O12 3.135(5) .
Cl1 Cl1 1.269(14) 2_765
Cl1 C2 1.76(3) .
N1 C1 1.471(13) .
C1 C2 1.367(16) .
C2 C1 1.367(16) 2_765
C2 Cl1 1.76(3) 2_765
